data_1554769
loop_
_publ_author_name
'Zhang, Hao'
'Su, Jie'
'Pan, Changwang'
'Lu, Xing'
'Gan, Liangbing'

_publ_section_title
;
 Synthesis of an open-cage fullerene-based unidirectional H-bonding
 network and its coordination with titanium
;
_journal_issue 9
_journal_name_full 'Organic Chemistry Frontiers'
_journal_page_first 1397
_journal_paper_doi 10.1039/C9QO00188C
_journal_volume 6
_journal_year 2019
_chemical_formula_sum 'C143 H54 N2 O10 S2'
_chemical_formula_weight 2024.00
_space_group_crystal_system monoclinic
_space_group_IT_number 14
_space_group_name_Hall '-P 2yn'
_space_group_name_H-M_alt 'P 1 21/n 1'
_atom_sites_solution_hydrogens geom
_audit_creation_method SHELXL-2014/7
_audit_update_record
;
2018-12-03 deposited with the CCDC.	2019-03-04 downloaded from the CCDC.
;
_cell_angle_alpha 90
_cell_angle_beta 91.218(3)
_cell_angle_gamma 90
_cell_formula_units_Z 2
_cell_length_a 10.4701(3)
_cell_length_b 25.0970(11)
_cell_length_c 16.2566(6)
_cell_measurement_reflns_used 8594
_cell_measurement_temperature 179.98(11)
_cell_measurement_theta_max 27.4490
_cell_measurement_theta_min 2.2970
_cell_volume 4270.8(3)
_computing_structure_refinement 'SHELXL-2014/7 (Sheldrick, 2014)'
_diffrn_ambient_temperature 179.98(11)
_diffrn_measured_fraction_theta_full 0.998
_diffrn_measured_fraction_theta_max 0.994
_diffrn_measurement_device_type 'XtaLAB AFC12 (RINC): Kappa single'
_diffrn_radiation_type MoK\a
_diffrn_radiation_wavelength 0.71073
_diffrn_reflns_av_R_equivalents 0.0313
_diffrn_reflns_av_unetI/netI 0.0400
_diffrn_reflns_Laue_measured_fraction_full 0.998
_diffrn_reflns_Laue_measured_fraction_max 0.994
_diffrn_reflns_limit_h_max 11
_diffrn_reflns_limit_h_min -13
_diffrn_reflns_limit_k_max 30
_diffrn_reflns_limit_k_min -32
_diffrn_reflns_limit_l_max 21
_diffrn_reflns_limit_l_min -18
_diffrn_reflns_number 31081
_diffrn_reflns_point_group_measured_fraction_full 0.998
_diffrn_reflns_point_group_measured_fraction_max 0.994
_diffrn_reflns_theta_full 25.242
_diffrn_reflns_theta_max 27.485
_diffrn_reflns_theta_min 2.108
_exptl_absorpt_coefficient_mu 0.145
_exptl_absorpt_correction_T_max 1.00000
_exptl_absorpt_correction_T_min 0.63661
_exptl_absorpt_correction_type multi-scan
_exptl_absorpt_process_details
;
CrysAlisPro 1.171.39.29a (Rigaku Oxford Diffraction, 2015)
Empirical absorption correction using spherical harmonics,
 implemented in SCALE3 ABSPACK scaling algorithm.
;
_exptl_crystal_colour 'dark brown'
_exptl_crystal_density_diffrn 1.574
_exptl_crystal_description rod-like
_exptl_crystal_F_000 2076
_exptl_crystal_size_max 0.22
_exptl_crystal_size_mid 0.06
_exptl_crystal_size_min 0.03
_refine_diff_density_max 0.655
_refine_diff_density_min -0.364
_refine_diff_density_rms 0.056
_refine_ls_extinction_method none
_refine_ls_goodness_of_fit_ref 1.001
_refine_ls_hydrogen_treatment constr
_refine_ls_matrix_type full
_refine_ls_number_parameters 727
_refine_ls_number_reflns 9749
_refine_ls_number_restraints 4
_refine_ls_restrained_S_all 1.002
_refine_ls_R_factor_all 0.0873
_refine_ls_R_factor_gt 0.0613
_refine_ls_shift/su_max 0.000
_refine_ls_shift/su_mean 0.000
_refine_ls_structure_factor_coef Fsqd
_refine_ls_weighting_details 'w=1/[\s^2^(Fo^2^)+(0.0700P)^2^+4.0000P] where P=(Fo^2^+2Fc^2^)/3'
_refine_ls_weighting_scheme calc
_refine_ls_wR_factor_gt 0.1482
_refine_ls_wR_factor_ref 0.1617
_reflns_Friedel_coverage 0.000
_reflns_number_gt 7077
_reflns_number_total 9749
_reflns_threshold_expression 'I > 2\s(I)'
_cod_data_source_file c9qo00188c2.cif
_cod_data_source_block 3
_cod_original_sg_symbol_H-M 'P 21/n'
_cod_database_code 1554769
_shelx_shelxl_version_number 2014/7
_shelx_space_group_comment
;
The symmetry employed for this shelxl refinement is uniquely defined
by the following loop, which should always be used as a source of
symmetry information in preference to the above space-group names.
They are only intended as comments.
;

loop_
_space_group_symop_operation_xyz
'x, y, z'
'-x+1/2, y+1/2, -z+1/2'
'-x, -y, -z'
'x-1/2, -y-1/2, z-1/2'

loop_
_atom_site_label
_atom_site_type_symbol
_atom_site_fract_x
_atom_site_fract_y
_atom_site_fract_z
_atom_site_U_iso_or_equiv
_atom_site_adp_type
_atom_site_occupancy
_atom_site_site_symmetry_order
_atom_site_calc_flag
_atom_site_refinement_flags_posn
_atom_site_refinement_flags_adp
_atom_site_refinement_flags_occupancy
_atom_site_disorder_assembly
_atom_site_disorder_group
O1 O 0.59723(15) 0.55987(7) 0.41450(9) 0.0337(4) Uani 1 1 d . . . . .
O2 O 0.32451(16) 0.54910(7) 0.41511(10) 0.0365(4) Uani 1 1 d . . . . .
H2 H 0.3627 0.5207 0.4192 0.055 Uiso 1 1 calc R U . . .
O3 O 0.18583(19) 0.55293(10) 0.28425(13) 0.0614(6) Uani 1 1 d . . . . .
H3 H 0.2321 0.5522 0.3256 0.092 Uiso 1 1 calc R U . . .
O4 O 0.25394(18) 0.62300(9) 0.17912(13) 0.0540(5) Uani 1 1 d . . . . .
H4 H 0.2406 0.6014 0.2158 0.081 Uiso 1 1 calc R U . . .
N1 N 0.56775(16) 0.58367(7) 0.27814(10) 0.0254(4) Uani 1 1 d . . . . .
C1 C -0.0120(2) 0.81744(9) 0.52036(14) 0.0318(5) Uani 1 1 d . . . . .
C2 C -0.0931(2) 0.81676(10) 0.44712(14) 0.0362(6) Uani 1 1 d . . . . .
C3 C -0.1847(2) 0.77443(11) 0.45586(14) 0.0352(5) Uani 1 1 d . . . . .
C4 C -0.1606(2) 0.74878(10) 0.53422(13) 0.0312(5) Uani 1 1 d . . . . .
C5 C -0.0530(2) 0.77526(9) 0.57389(13) 0.0297(5) Uani 1 1 d . . . . .
C6 C 0.0364(2) 0.74596(10) 0.61980(12) 0.0306(5) Uani 1 1 d . . . . .
C7 C 0.1712(2) 0.75756(10) 0.61294(13) 0.0335(5) Uani 1 1 d . . . . .
C8 C 0.2104(2) 0.79854(10) 0.56201(16) 0.0365(6) Uani 1 1 d . . . . .
C9 C 0.1180(2) 0.82906(9) 0.51450(16) 0.0372(6) Uani 1 1 d . . . . .
C10 C 0.1716(3) 0.83987(9) 0.43489(18) 0.0420(6) Uani 1 1 d . . . . .
C11 C 0.0953(3) 0.83873(10) 0.36502(17) 0.0445(7) Uani 1 1 d . . . . .
C12 C -0.0405(3) 0.82734(11) 0.37071(16) 0.0435(7) Uani 1 1 d . . . . .
C13 C -0.0781(3) 0.79603(13) 0.30020(15) 0.0487(8) Uani 1 1 d . . . . .
C14 C -0.1660(3) 0.75553(14) 0.30811(15) 0.0493(8) Uani 1 1 d . . . . .
C15 C -0.2213(2) 0.74385(12) 0.38773(15) 0.0429(7) Uani 1 1 d . . . . .
C16 C -0.2335(2) 0.68724(13) 0.39541(18) 0.0474(7) Uani 1 1 d . . . . .
C17 C -0.2106(2) 0.66247(11) 0.47016(18) 0.0436(7) Uani 1 1 d . . . . .
C18 C -0.1734(2) 0.69382(11) 0.54182(15) 0.0363(6) Uani 1 1 d . . . . .
C19 C -0.0798(2) 0.66345(10) 0.58933(15) 0.0364(6) Uani 1 1 d . . . . .
C20 C 0.0221(2) 0.68918(10) 0.62726(13) 0.0342(5) Uani 1 1 d . . . . .
C21 C 0.1494(2) 0.66553(10) 0.62409(12) 0.0350(6) Uani 1 1 d . . . . .
C22 C 0.2400(2) 0.70756(10) 0.61527(13) 0.0338(5) Uani 1 1 d . . . . .
C23 C 0.3447(2) 0.69941(10) 0.56562(14) 0.0339(5) Uani 1 1 d . . . . .
C24 C 0.3853(2) 0.74240(10) 0.51508(15) 0.0339(5) Uani 1 1 d . . . . .
C25 C 0.3213(2) 0.79039(10) 0.51216(16) 0.0377(6) Uani 1 1 d . . . . .
C26 C 0.2967(2) 0.81591(10) 0.43372(18) 0.0422(6) Uani 1 1 d . . . . .
C27 C 0.3371(2) 0.79123(10) 0.36217(17) 0.0393(6) Uani 1 1 d . . . . .
C28 C 0.2590(3) 0.78874(10) 0.28996(16) 0.0421(6) Uani 1 1 d . . . . .
C29 C 0.1395(3) 0.81324(11) 0.29078(16) 0.0469(7) Uani 1 1 d . . . . .
C30 C 0.0339(3) 0.78787(12) 0.25112(15) 0.0491(8) Uani 1 1 d . . . . .
C31 C 0.0554(3) 0.73966(13) 0.21292(14) 0.0483(8) Uani 1 1 d . . . . .
C32 C -0.0360(3) 0.69788(14) 0.22086(15) 0.0519(8) Uani 1 1 d . . . . .
C33 C -0.1453(2) 0.70574(14) 0.26716(16) 0.0525(8) Uani 1 1 d . . . . .
C34 C -0.1863(2) 0.66389(14) 0.32001(18) 0.0534(9) Uani 1 1 d . . . . .
C35 C -0.1155(2) 0.61709(13) 0.32420(19) 0.0512(8) Uani 1 1 d . . . . .
C36 C -0.0911(2) 0.59127(11) 0.4017(2) 0.0491(7) Uani 1 1 d . . . . .
C37 C -0.1391(2) 0.61314(11) 0.47383(19) 0.0472(7) Uani 1 1 d . . . . .
C38 C -0.0592(2) 0.61348(10) 0.54673(18) 0.0425(6) Uani 1 1 d . . . . .
C39 C 0.0629(2) 0.59153(10) 0.54252(16) 0.0408(6) Uani 1 1 d . . . . .
C40 C 0.1692(2) 0.61821(10) 0.58226(14) 0.0355(6) Uani 1 1 d . . . . .
C41 C 0.2834(2) 0.60800(10) 0.53514(13) 0.0325(5) Uani 1 1 d . . . . .
C42 C 0.3702(2) 0.64858(10) 0.52377(12) 0.0293(5) Uani 1 1 d . . . . .
C43 C 0.44304(18) 0.66330(9) 0.44811(13) 0.0275(5) Uani 1 1 d . . . . .
C44 C 0.43625(19) 0.71888(9) 0.44161(15) 0.0304(5) Uani 1 1 d . . . . .
C45 C 0.4112(2) 0.74295(9) 0.36525(15) 0.0333(5) Uani 1 1 d . . . . .
C46 C 0.3944(2) 0.71278(9) 0.29306(14) 0.0308(5) Uani 1 1 d . . . . .
C47 C 0.2838(2) 0.73838(10) 0.24649(14) 0.0368(6) Uani 1 1 d . . . . .
C48 C 0.1812(3) 0.71539(12) 0.20582(14) 0.0428(7) Uani 1 1 d . . . . .
C49 C 0.1545(3) 0.65914(13) 0.17454(15) 0.0499(8) Uani 1 1 d . . . . .
H49 H 0.1323 0.6628 0.1159 0.060 Uiso 1 1 calc R U . . .
C50 C 0.0289(2) 0.64710(14) 0.21780(16) 0.0481(7) Uani 1 1 d . . . . .
C51 C -0.0090(2) 0.60723(13) 0.26979(18) 0.0498(8) Uani 1 1 d . . . . .
C52 C 0.0586(3) 0.55831(13) 0.3072(2) 0.0538(8) Uani 1 1 d . . . . .
H52 H 0.0126 0.5267 0.2874 0.065 Uiso 1 1 calc R U . . .
C53 C 0.0312(2) 0.56435(10) 0.39979(19) 0.0458(7) Uani 1 1 d . . . . .
C54 C 0.1066(2) 0.56384(10) 0.47025(18) 0.0413(6) Uani 1 1 d . . . . .
C55 C 0.2516(2) 0.55728(10) 0.48552(15) 0.0376(6) Uani 1 1 d . . . . .
H55 H 0.2647 0.5266 0.5220 0.045 Uiso 1 1 calc R U . . .
C56 C 0.47793(18) 0.63829(9) 0.37387(13) 0.0253(4) Uani 1 1 d . . . . .
C57 C 0.45536(19) 0.66248(9) 0.29730(13) 0.0272(5) Uani 1 1 d . . . . .
C58 C 0.5169(2) 0.62922(9) 0.23228(13) 0.0290(5) Uani 1 1 d . . . . .
H58A H 0.4546 0.6180 0.1908 0.035 Uiso 1 1 calc R U . . .
H58B H 0.5846 0.6487 0.2059 0.035 Uiso 1 1 calc R U . . .
C59 C 0.55100(19) 0.58880(9) 0.36137(13) 0.0258(4) Uani 1 1 d . . . . .
C60 C 0.64922(19) 0.54579(9) 0.24076(13) 0.0250(4) Uani 1 1 d . . . . .
C61 C 0.6702(2) 0.49623(10) 0.27535(15) 0.0394(6) Uani 1 1 d . . . . .
H61 H 0.6305 0.4871 0.3240 0.047 Uiso 1 1 calc R U . . .
C62 C 0.7502(3) 0.46017(10) 0.23784(15) 0.0411(6) Uani 1 1 d . . . . .
H62 H 0.7630 0.4270 0.2622 0.049 Uiso 1 1 calc R U . . .
C63 C 0.8122(2) 0.47158(9) 0.16498(14) 0.0313(5) Uani 1 1 d . . . . .
C64 C 0.7874(2) 0.52134(10) 0.13084(14) 0.0339(5) Uani 1 1 d . . . . .
H64 H 0.8262 0.5305 0.0819 0.041 Uiso 1 1 calc R U . . .
C65 C 0.7073(2) 0.55769(9) 0.16698(14) 0.0316(5) Uani 1 1 d . . . . .
H65 H 0.6920 0.5904 0.1418 0.038 Uiso 1 1 calc R U . . .
C66 C 0.9022(3) 0.43195(10) 0.12364(16) 0.0409(6) Uani 1 1 d . . . . .
C67 C 1.0352(3) 0.45495(15) 0.1222(3) 0.0747(11) Uani 1 1 d . . . . .
H67A H 1.0312 0.4911 0.1030 0.112 Uiso 1 1 calc R U . . .
H67B H 1.0867 0.4343 0.0859 0.112 Uiso 1 1 calc R U . . .
H67C H 1.0723 0.4541 0.1766 0.112 Uiso 1 1 calc R U . . .
C68 C 0.8983(3) 0.37779(12) 0.1640(2) 0.0673(10) Uani 1 1 d . . . . .
H68A H 0.9430 0.3792 0.2162 0.101 Uiso 1 1 calc R U . . .
H68B H 0.9384 0.3521 0.1293 0.101 Uiso 1 1 calc R U . . .
H68C H 0.8111 0.3677 0.1723 0.101 Uiso 1 1 calc R U . . .
C69 C 0.8543(4) 0.42181(15) 0.0340(2) 0.0690(9) Uani 1 1 d . . . . .
H69A H 0.7689 0.4079 0.0345 0.103 Uiso 1 1 calc R U . . .
H69B H 0.9095 0.3965 0.0082 0.103 Uiso 1 1 calc R U . . .
H69C H 0.8550 0.4547 0.0038 0.103 Uiso 1 1 calc R U . . .
O5 O 0.43215(19) 0.45568(7) 0.42416(11) 0.0448(4) Uani 1 1 d D . . . .
H5 H 0.4243 0.4444 0.4711 0.067 Uiso 1 1 calc R U . A 1
C70A C 0.3652(11) 0.4233(5) 0.3698(7) 0.0303(10) Uani 0.366(6) 1 d D . P B 1
H70A H 0.2748 0.4247 0.3818 0.036 Uiso 0.366(6) 1 calc R U P B 1
H70B H 0.3936 0.3868 0.3765 0.036 Uiso 0.366(6) 1 calc R U P B 1
C71A C 0.3851(11) 0.4408(4) 0.2838(5) 0.0574(12) Uani 0.366(6) 1 d D . P B 1
H71A H 0.3472 0.4752 0.2754 0.086 Uiso 0.366(6) 1 calc R U P B 1
H71B H 0.3461 0.4156 0.2465 0.086 Uiso 0.366(6) 1 calc R U P B 1
H71C H 0.4750 0.4428 0.2738 0.086 Uiso 0.366(6) 1 calc R U P B 1
C70B C 0.3966(6) 0.4124(2) 0.3674(4) 0.0303(10) Uani 0.634(6) 1 d D . P B 2
H70C H 0.3595 0.3831 0.3975 0.036 Uiso 0.634(6) 1 calc R U P B 2
H70D H 0.4716 0.3994 0.3397 0.036 Uiso 0.634(6) 1 calc R U P B 2
C71B C 0.2995(6) 0.4342(2) 0.3043(3) 0.0574(12) Uani 0.634(6) 1 d D . P B 2
H71D H 0.2200 0.4410 0.3308 0.086 Uiso 0.634(6) 1 calc R U P B 2
H71E H 0.2863 0.4085 0.2612 0.086 Uiso 0.634(6) 1 calc R U P B 2
H71F H 0.3312 0.4668 0.2814 0.086 Uiso 0.634(6) 1 calc R U P B 2
S1A S 0.5718(2) 0.51800(10) -0.07657(12) 0.1457(10) Uani 0.868(3) 1 d . . P . .
C72A C 0.5000 0.5000 0.0000 0.104(2) Uani 0.868(3) 2 d S . P . .
S1B S 0.5898(16) 0.4771(7) -0.0587(9) 0.1457(10) Uani 0.132(3) 1 d . . P . .
C72B C 0.5000 0.5000 0.0000 0.104(2) Uani 0.132(3) 2 d S . P . .

loop_
_atom_site_aniso_label
_atom_site_aniso_U_11
_atom_site_aniso_U_22
_atom_site_aniso_U_33
_atom_site_aniso_U_23
_atom_site_aniso_U_13
_atom_site_aniso_U_12
O1 0.0338(8) 0.0401(9) 0.0273(8) 0.0026(7) 0.0020(6) 0.0103(7)
O2 0.0396(9) 0.0288(9) 0.0415(9) 0.0006(7) 0.0140(7) 0.0062(7)
O3 0.0431(11) 0.0851(16) 0.0561(13) -0.0186(12) 0.0054(9) 0.0182(11)
O4 0.0384(10) 0.0644(14) 0.0594(13) -0.0193(10) 0.0023(9) 0.0181(10)
N1 0.0246(9) 0.0286(10) 0.0232(9) -0.0001(7) 0.0049(7) 0.0017(7)
C1 0.0346(12) 0.0282(12) 0.0329(12) -0.0069(9) 0.0087(9) 0.0101(9)
C2 0.0374(13) 0.0392(14) 0.0322(12) 0.0012(10) 0.0074(10) 0.0200(11)
C3 0.0231(11) 0.0515(15) 0.0310(12) -0.0051(10) 0.0024(9) 0.0160(10)
C4 0.0213(10) 0.0451(14) 0.0276(11) -0.0056(10) 0.0082(8) 0.0063(9)
C5 0.0283(11) 0.0375(13) 0.0235(10) -0.0073(9) 0.0071(8) 0.0076(9)
C6 0.0338(12) 0.0428(14) 0.0154(9) -0.0075(9) 0.0042(8) 0.0081(10)
C7 0.0318(11) 0.0456(14) 0.0228(11) -0.0174(10) -0.0047(9) 0.0068(10)
C8 0.0305(12) 0.0367(14) 0.0423(13) -0.0227(11) 0.0003(10) -0.0030(10)
C9 0.0409(13) 0.0247(12) 0.0463(14) -0.0125(10) 0.0100(11) 0.0011(10)
C10 0.0461(14) 0.0204(12) 0.0603(17) 0.0003(11) 0.0221(13) 0.0019(10)
C11 0.0570(16) 0.0285(13) 0.0491(15) 0.0137(11) 0.0239(13) 0.0174(12)
C12 0.0505(15) 0.0432(15) 0.0371(13) 0.0119(11) 0.0099(11) 0.0282(12)
C13 0.0496(16) 0.070(2) 0.0262(12) 0.0100(12) 0.0007(11) 0.0372(15)
C14 0.0351(14) 0.083(2) 0.0288(12) -0.0102(13) -0.0109(10) 0.0319(15)
C15 0.0197(11) 0.072(2) 0.0370(13) -0.0118(13) -0.0055(9) 0.0176(12)
C16 0.0130(10) 0.075(2) 0.0542(16) -0.0255(15) -0.0042(10) 0.0011(11)
C17 0.0172(10) 0.0532(17) 0.0610(17) -0.0172(13) 0.0138(11) -0.0094(11)
C18 0.0230(11) 0.0484(15) 0.0383(13) -0.0039(11) 0.0160(9) -0.0028(10)
C19 0.0343(12) 0.0397(14) 0.0360(13) 0.0061(10) 0.0229(10) 0.0015(10)
C20 0.0379(13) 0.0466(14) 0.0186(10) 0.0042(9) 0.0113(9) 0.0095(11)
C21 0.0428(13) 0.0489(15) 0.0134(9) 0.0058(9) 0.0041(9) 0.0166(11)
C22 0.0335(12) 0.0519(15) 0.0158(10) -0.0093(9) -0.0066(8) 0.0125(11)
C23 0.0249(11) 0.0505(15) 0.0257(11) -0.0134(10) -0.0104(9) 0.0083(10)
C24 0.0214(10) 0.0418(14) 0.0383(13) -0.0169(10) -0.0049(9) -0.0039(10)
C25 0.0273(11) 0.0338(13) 0.0521(15) -0.0207(11) 0.0027(10) -0.0091(10)
C26 0.0382(13) 0.0238(12) 0.0653(18) -0.0078(11) 0.0188(12) -0.0079(10)
C27 0.0379(13) 0.0254(12) 0.0557(16) 0.0048(11) 0.0227(12) -0.0045(10)
C28 0.0515(15) 0.0320(13) 0.0439(14) 0.0165(11) 0.0265(12) 0.0101(11)
C29 0.0600(17) 0.0420(15) 0.0397(14) 0.0232(12) 0.0244(13) 0.0238(13)
C30 0.0598(17) 0.0635(19) 0.0243(12) 0.0160(12) 0.0096(12) 0.0357(15)
C31 0.0494(16) 0.079(2) 0.0164(11) 0.0053(12) -0.0018(10) 0.0308(15)
C32 0.0424(15) 0.091(2) 0.0216(11) -0.0175(13) -0.0150(10) 0.0319(16)
C33 0.0324(13) 0.093(2) 0.0317(13) -0.0193(15) -0.0157(11) 0.0245(15)
C34 0.0164(11) 0.087(2) 0.0559(17) -0.0396(17) -0.0134(11) 0.0053(13)
C35 0.0218(12) 0.072(2) 0.0595(18) -0.0373(16) -0.0058(11) -0.0094(12)
C36 0.0250(12) 0.0449(16) 0.078(2) -0.0278(15) 0.0101(12) -0.0157(11)
C37 0.0254(12) 0.0437(16) 0.0733(19) -0.0145(14) 0.0190(12) -0.0161(11)
C38 0.0375(13) 0.0339(13) 0.0573(16) 0.0044(12) 0.0281(12) -0.0074(11)
C39 0.0461(14) 0.0285(13) 0.0489(15) 0.0102(11) 0.0246(12) 0.0021(11)
C40 0.0432(13) 0.0390(14) 0.0247(11) 0.0136(10) 0.0111(10) 0.0127(11)
C41 0.0383(12) 0.0390(13) 0.0204(10) 0.0068(9) 0.0040(9) 0.0157(10)
C42 0.0244(10) 0.0443(14) 0.0190(10) -0.0030(9) -0.0037(8) 0.0114(10)
C43 0.0148(9) 0.0400(13) 0.0277(11) -0.0050(9) -0.0038(8) 0.0025(9)
C44 0.0166(10) 0.0339(13) 0.0407(13) -0.0120(10) 0.0014(9) -0.0039(9)
C45 0.0238(11) 0.0291(12) 0.0476(14) -0.0008(10) 0.0147(10) -0.0057(9)
C46 0.0289(11) 0.0325(12) 0.0316(12) 0.0069(9) 0.0150(9) 0.0017(9)
C47 0.0431(14) 0.0395(14) 0.0285(12) 0.0135(10) 0.0180(10) 0.0146(11)
C48 0.0489(15) 0.0636(18) 0.0163(10) 0.0058(11) 0.0103(10) 0.0244(13)
C49 0.0431(14) 0.080(2) 0.0268(12) -0.0160(13) -0.0033(11) 0.0246(14)
C50 0.0331(13) 0.079(2) 0.0320(13) -0.0261(14) -0.0117(10) 0.0119(14)
C51 0.0258(12) 0.068(2) 0.0554(17) -0.0400(16) -0.0122(11) 0.0052(12)
C52 0.0388(14) 0.0541(18) 0.0685(19) -0.0332(15) 0.0041(13) -0.0049(13)
C53 0.0332(13) 0.0329(14) 0.0719(19) -0.0205(13) 0.0140(13) -0.0119(11)
C54 0.0418(14) 0.0231(12) 0.0599(17) -0.0006(11) 0.0223(12) -0.0056(10)
C55 0.0421(13) 0.0316(13) 0.0397(13) 0.0091(10) 0.0160(11) 0.0076(10)
C56 0.0159(9) 0.0316(12) 0.0286(11) -0.0031(9) 0.0016(8) -0.0003(8)
C57 0.0201(10) 0.0344(12) 0.0274(11) 0.0002(9) 0.0063(8) -0.0005(9)
C58 0.0265(11) 0.0313(12) 0.0295(11) 0.0033(9) 0.0063(9) 0.0068(9)
C59 0.0190(9) 0.0333(12) 0.0252(10) -0.0009(9) 0.0021(8) -0.0001(9)
C60 0.0219(10) 0.0288(11) 0.0246(10) -0.0014(8) 0.0038(8) 0.0010(8)
C61 0.0514(15) 0.0368(14) 0.0307(12) 0.0080(10) 0.0186(11) 0.0083(11)
C62 0.0587(16) 0.0326(13) 0.0328(13) 0.0095(10) 0.0162(11) 0.0143(12)
C63 0.0323(12) 0.0308(12) 0.0309(11) -0.0006(9) 0.0079(9) 0.0051(10)
C64 0.0385(13) 0.0360(13) 0.0278(11) 0.0034(9) 0.0133(9) 0.0033(10)
C65 0.0368(12) 0.0292(12) 0.0291(11) 0.0037(9) 0.0084(9) 0.0057(10)
C66 0.0480(14) 0.0315(13) 0.0439(14) 0.0016(11) 0.0202(11) 0.0084(11)
C67 0.0478(18) 0.066(2) 0.111(3) -0.023(2) 0.0337(19) 0.0054(16)
C68 0.074(2) 0.0444(18) 0.085(2) 0.0120(16) 0.0423(19) 0.0266(16)
C69 0.092(3) 0.061(2) 0.0548(19) -0.0146(16) 0.0153(18) 0.0098(19)
O5 0.0614(12) 0.0391(10) 0.0343(9) 0.0043(8) 0.0079(8) 0.0097(9)
C70A 0.029(3) 0.020(3) 0.0424(15) 0.0010(17) 0.003(2) 0.0130(18)
C71A 0.071(3) 0.041(2) 0.059(3) -0.0137(19) -0.009(3) 0.007(3)
C70B 0.029(3) 0.020(3) 0.0424(15) 0.0010(17) 0.003(2) 0.0130(18)
C71B 0.071(3) 0.041(2) 0.059(3) -0.0137(19) -0.009(3) 0.007(3)
S1A 0.1647(17) 0.160(2) 0.1104(13) 0.0486(12) -0.0512(12) -0.0900(15)
C72A 0.115(5) 0.112(5) 0.084(5) 0.018(4) -0.044(4) -0.050(4)
S1B 0.1647(17) 0.160(2) 0.1104(13) 0.0486(12) -0.0512(12) -0.0900(15)
C72B 0.115(5) 0.112(5) 0.084(5) 0.018(4) -0.044(4) -0.050(4)

loop_
_atom_type_symbol
_atom_type_description
_atom_type_scat_dispersion_real
_atom_type_scat_dispersion_imag
_atom_type_scat_source
C C 0.0033 0.0016 'International Tables Vol C Tables 4.2.6.8 and 6.1.1.4'
H H 0.0000 0.0000 'International Tables Vol C Tables 4.2.6.8 and 6.1.1.4'
N N 0.0061 0.0033 'International Tables Vol C Tables 4.2.6.8 and 6.1.1.4'
O O 0.0106 0.0060 'International Tables Vol C Tables 4.2.6.8 and 6.1.1.4'
S S 0.1246 0.1234 'International Tables Vol C Tables 4.2.6.8 and 6.1.1.4'

loop_
_geom_angle_atom_site_label_1
_geom_angle_atom_site_label_2
_geom_angle_atom_site_label_3
_geom_angle
_geom_angle_site_symmetry_1
_geom_angle_site_symmetry_3
C55 O2 H2 109.5 . .
C52 O3 H3 109.5 . .
C49 O4 H4 109.5 . .
C59 N1 C60 125.01(18) . .
C59 N1 C58 112.12(17) . .
C60 N1 C58 121.41(16) . .
C9 C1 C5 119.8(2) . .
C9 C1 C2 120.1(2) . .
C5 C1 C2 108.1(2) . .
C12 C2 C3 120.3(2) . .
C12 C2 C1 119.6(2) . .
C3 C2 C1 107.9(2) . .
C15 C3 C2 120.0(2) . .
C15 C3 C4 119.7(3) . .
C2 C3 C4 108.1(2) . .
C18 C4 C3 120.3(2) . .
C18 C4 C5 119.4(2) . .
C3 C4 C5 107.9(2) . .
C6 C5 C1 120.3(2) . .
C6 C5 C4 120.2(2) . .
C1 C5 C4 107.9(2) . .
C5 C6 C20 119.8(2) . .
C5 C6 C7 119.8(2) . .
C20 C6 C7 108.0(2) . .
C8 C7 C22 120.4(2) . .
C8 C7 C6 119.7(2) . .
C22 C7 C6 108.0(2) . .
C7 C8 C25 118.7(2) . .
C7 C8 C9 120.6(2) . .
C25 C8 C9 108.2(2) . .
C1 C9 C10 119.8(2) . .
C1 C9 C8 119.7(2) . .
C10 C9 C8 108.1(2) . .
C11 C10 C26 119.5(2) . .
C11 C10 C9 120.4(2) . .
C26 C10 C9 107.6(2) . .
C10 C11 C29 120.4(2) . .
C10 C11 C12 120.2(2) . .
C29 C11 C12 107.2(3) . .
C2 C12 C13 119.9(3) . .
C2 C12 C11 119.9(2) . .
C13 C12 C11 108.0(2) . .
C14 C13 C12 120.0(2) . .
C14 C13 C30 119.8(3) . .
C12 C13 C30 107.8(3) . .
C13 C14 C33 119.4(3) . .
C13 C14 C15 120.6(2) . .
C33 C14 C15 107.7(3) . .
C3 C15 C16 120.0(2) . .
C3 C15 C14 119.1(3) . .
C16 C15 C14 108.3(2) . .
C17 C16 C15 120.6(2) . .
C17 C16 C34 120.3(3) . .
C15 C16 C34 107.1(3) . .
C16 C17 C37 120.1(2) . .
C16 C17 C18 120.0(3) . .
C37 C17 C18 107.5(2) . .
C4 C18 C19 120.2(2) . .
C4 C18 C17 119.4(2) . .
C19 C18 C17 108.0(2) . .
C20 C19 C18 119.9(2) . .
C20 C19 C38 119.8(2) . .
C18 C19 C38 107.8(2) . .
C19 C20 C6 120.4(2) . .
C19 C20 C21 119.4(2) . .
C6 C20 C21 107.6(2) . .
C40 C21 C22 118.5(2) . .
C40 C21 C20 120.8(2) . .
C22 C21 C20 108.2(2) . .
C23 C22 C21 118.9(2) . .
C23 C22 C7 120.7(2) . .
C21 C22 C7 108.2(2) . .
C22 C23 C24 118.1(2) . .
C22 C23 C42 123.3(2) . .
C24 C23 C42 109.26(19) . .
C25 C24 C23 122.0(2) . .
C25 C24 C44 121.1(2) . .
C23 C24 C44 106.7(2) . .
C24 C25 C8 120.0(2) . .
C24 C25 C26 119.7(2) . .
C8 C25 C26 107.5(2) . .
C27 C26 C10 119.3(3) . .
C27 C26 C25 119.2(2) . .
C10 C26 C25 108.6(2) . .
C26 C27 C28 122.1(2) . .
C26 C27 C45 121.3(3) . .
C28 C27 C45 107.0(2) . .
C29 C28 C27 118.3(2) . .
C29 C28 C47 123.4(3) . .
C27 C28 C47 109.3(2) . .
C28 C29 C30 119.2(3) . .
C28 C29 C11 120.3(3) . .
C30 C29 C11 108.4(2) . .
C31 C30 C29 117.7(2) . .
C31 C30 C13 120.9(3) . .
C29 C30 C13 108.6(2) . .
C30 C31 C32 119.2(2) . .
C30 C31 C48 123.9(3) . .
C32 C31 C48 108.0(3) . .
C33 C32 C31 120.2(3) . .
C33 C32 C50 122.3(3) . .
C31 C32 C50 109.2(2) . .
C32 C33 C34 118.7(3) . .
C32 C33 C14 120.5(3) . .
C34 C33 C14 108.1(2) . .
C35 C34 C33 118.9(3) . .
C35 C34 C16 119.3(3) . .
C33 C34 C16 108.8(3) . .
C34 C35 C36 120.7(3) . .
C34 C35 C51 121.8(3) . .
C36 C35 C51 109.3(3) . .
C37 C36 C35 119.9(3) . .
C37 C36 C53 122.3(3) . .
C35 C36 C53 109.5(2) . .
C36 C37 C38 118.8(2) . .
C36 C37 C17 119.7(3) . .
C38 C37 C17 108.7(2) . .
C39 C38 C37 118.4(2) . .
C39 C38 C19 120.7(3) . .
C37 C38 C19 108.0(2) . .
C38 C39 C40 119.6(2) . .
C38 C39 C54 122.4(3) . .
C40 C39 C54 109.4(2) . .
C21 C40 C39 119.7(2) . .
C21 C40 C41 122.8(2) . .
C39 C40 C41 108.5(2) . .
C42 C41 C40 119.4(2) . .
C42 C41 C55 132.5(2) . .
C40 C41 C55 104.5(2) . .
C41 C42 C23 116.8(2) . .
C41 C42 C43 129.5(2) . .
C23 C42 C43 105.3(2) . .
C44 C43 C56 113.0(2) . .
C44 C43 C42 106.26(19) . .
C56 C43 C42 137.0(2) . .
C43 C44 C45 120.3(2) . .
C43 C44 C24 111.3(2) . .
C45 C44 C24 119.4(2) . .
C44 C45 C46 121.7(2) . .
C44 C45 C27 119.0(2) . .
C46 C45 C27 111.5(2) . .
C45 C46 C57 113.0(2) . .
C45 C46 C47 105.7(2) . .
C57 C46 C47 137.9(2) . .
C48 C47 C28 116.5(2) . .
C48 C47 C46 130.1(2) . .
C28 C47 C46 105.4(2) . .
C47 C48 C31 119.0(2) . .
C47 C48 C49 133.2(2) . .
C31 C48 C49 104.7(3) . .
O4 C49 C48 117.2(2) . .
O4 C49 C50 119.9(3) . .
C48 C49 C50 100.5(2) . .
O4 C49 H49 106.0 . .
C48 C49 H49 106.0 . .
C50 C49 H49 106.0 . .
C51 C50 C32 118.6(3) . .
C51 C50 C49 133.4(3) . .
C32 C50 C49 104.5(3) . .
C50 C51 C35 118.9(3) . .
C50 C51 C52 133.5(2) . .
C35 C51 C52 104.3(3) . .
O3 C52 C51 114.0(3) . .
O3 C52 C53 117.8(2) . .
C51 C52 C53 102.3(2) . .
O3 C52 H52 107.4 . .
C51 C52 H52 107.4 . .
C53 C52 H52 107.4 . .
C54 C53 C36 118.6(2) . .
C54 C53 C52 134.0(2) . .
C36 C53 C52 104.4(3) . .
C53 C54 C39 119.0(2) . .
C53 C54 C55 132.8(2) . .
C39 C54 C55 104.3(2) . .
O2 C55 C41 115.6(2) . .
O2 C55 C54 115.8(2) . .
C41 C55 C54 101.41(19) . .
O2 C55 H55 107.9 . .
C41 C55 H55 107.9 . .
C54 C55 H55 107.9 . .
C57 C56 C43 121.6(2) . .
C57 C56 C59 108.71(18) . .
C43 C56 C59 129.4(2) . .
C56 C57 C46 119.8(2) . .
C56 C57 C58 108.53(19) . .
C46 C57 C58 131.4(2) . .
N1 C58 C57 103.49(17) . .
N1 C58 H58A 111.1 . .
C57 C58 H58A 111.1 . .
N1 C58 H58B 111.1 . .
C57 C58 H58B 111.1 . .
H58A C58 H58B 109.0 . .
O1 C59 N1 125.7(2) . .
O1 C59 C56 127.05(19) . .
N1 C59 C56 106.98(18) . .
C61 C60 C65 118.5(2) . .
C61 C60 N1 121.32(19) . .
C65 C60 N1 120.19(19) . .
C62 C61 C60 120.2(2) . .
C62 C61 H61 119.9 . .
C60 C61 H61 119.9 . .
C61 C62 C63 122.6(2) . .
C61 C62 H62 118.7 . .
C63 C62 H62 118.7 . .
C64 C63 C62 116.0(2) . .
C64 C63 C66 121.3(2) . .
C62 C63 C66 122.8(2) . .
C65 C64 C63 122.3(2) . .
C65 C64 H64 118.8 . .
C63 C64 H64 118.8 . .
C64 C65 C60 120.5(2) . .
C64 C65 H65 119.8 . .
C60 C65 H65 119.8 . .
C67 C66 C68 112.7(3) . .
C67 C66 C63 109.6(2) . .
C68 C66 C63 111.7(2) . .
C67 C66 C69 109.1(3) . .
C68 C66 C69 104.4(3) . .
C63 C66 C69 109.2(2) . .
C66 C67 H67A 109.5 . .
C66 C67 H67B 109.5 . .
H67A C67 H67B 109.5 . .
C66 C67 H67C 109.5 . .
H67A C67 H67C 109.5 . .
H67B C67 H67C 109.5 . .
C66 C68 H68A 109.5 . .
C66 C68 H68B 109.5 . .
H68A C68 H68B 109.5 . .
C66 C68 H68C 109.5 . .
H68A C68 H68C 109.5 . .
H68B C68 H68C 109.5 . .
C66 C69 H69A 109.5 . .
C66 C69 H69B 109.5 . .
H69A C69 H69B 109.5 . .
C66 C69 H69C 109.5 . .
H69A C69 H69C 109.5 . .
H69B C69 H69C 109.5 . .
C70A O5 H5 109.5 . .
O5 C70A C71A 110.4(10) . .
O5 C70A H70A 109.6 . .
C71A C70A H70A 109.6 . .
O5 C70A H70B 109.6 . .
C71A C70A H70B 109.6 . .
H70A C70A H70B 108.1 . .
C70A C71A H71A 109.5 . .
C70A C71A H71B 109.5 . .
H71A C71A H71B 109.5 . .
C70A C71A H71C 109.5 . .
H71A C71A H71C 109.5 . .
H71B C71A H71C 109.5 . .
O5 C70B C71B 108.2(4) . .
O5 C70B H70C 110.0 . .
C71B C70B H70C 110.0 . .
O5 C70B H70D 110.0 . .
C71B C70B H70D 110.0 . .
H70C C70B H70D 108.4 . .
C70B C71B H71D 109.5 . .
C70B C71B H71E 109.5 . .
H71D C71B H71E 109.5 . .
C70B C71B H71F 109.5 . .
H71D C71B H71F 109.5 . .
H71E C71B H71F 109.5 . .
S1B S1A C72B 65.7(10) . .
S1B S1A C72A 65.7(10) . .
C72B S1A C72A 0.0 . .
S1B C72A S1B 180.0 3_665 .
S1B C72A S1A 42.1(6) 3_665 3_665
S1B C72A S1A 137.9(6) . 3_665
S1B C72A S1A 137.9(6) 3_665 .
S1B C72A S1A 42.1(6) . .
S1A C72A S1A 180.00(8) 3_665 .
S1A S1B C72B 72.1(13) . .
S1A S1B C72A 72.1(13) . .
C72B S1B C72A 0.0 . .
S1B C72B S1B 180.0 3_665 .
S1B C72B S1A 42.1(6) 3_665 3_665
S1B C72B S1A 137.9(6) . 3_665
S1B C72B S1A 137.9(6) 3_665 .
S1B C72B S1A 42.1(6) . .
S1A C72B S1A 180.00(8) 3_665 .

loop_
_geom_bond_atom_site_label_1
_geom_bond_atom_site_label_2
_geom_bond_distance
_geom_bond_site_symmetry_2
O1 C59 1.221(3) .
O2 C55 1.405(3) .
O2 H2 0.8200 .
O3 C52 1.397(3) .
O3 H3 0.8200 .
O4 C49 1.382(3) .
O4 H4 0.8200 .
N1 C59 1.374(3) .
N1 C60 1.422(3) .
N1 C58 1.459(3) .
C1 C9 1.398(3) .
C1 C5 1.442(3) .
C1 C2 1.448(3) .
C2 C12 1.395(3) .
C2 C3 1.440(4) .
C3 C15 1.394(3) .
C3 C4 1.445(3) .
C4 C18 1.391(4) .
C4 C5 1.448(3) .
C5 C6 1.395(3) .
C6 C20 1.438(4) .
C6 C7 1.448(3) .
C7 C8 1.388(4) .
C7 C22 1.447(3) .
C8 C25 1.445(3) .
C8 C9 1.444(4) .
C9 C10 1.447(4) .
C10 C11 1.375(4) .
C10 C26 1.442(4) .
C11 C29 1.451(4) .
C11 C12 1.455(4) .
C12 C13 1.438(4) .
C13 C14 1.379(5) .
C13 C30 1.447(4) .
C14 C33 1.435(4) .
C14 C15 1.459(4) .
C15 C16 1.432(4) .
C16 C17 1.381(4) .
C16 C34 1.455(4) .
C17 C37 1.447(4) .
C17 C18 1.452(4) .
C18 C19 1.451(4) .
C19 C20 1.381(4) .
C19 C38 1.451(4) .
C20 C21 1.461(3) .
C21 C40 1.386(3) .
C21 C22 1.428(4) .
C22 C23 1.390(3) .
C23 C24 1.426(4) .
C23 C42 1.473(3) .
C24 C25 1.378(4) .
C24 C44 1.445(3) .
C25 C26 1.445(4) .
C26 C27 1.392(4) .
C27 C28 1.418(4) .
C27 C45 1.439(3) .
C28 C29 1.394(4) .
C28 C47 1.474(4) .
C29 C30 1.419(4) .
C30 C31 1.381(4) .
C31 C32 1.427(5) .
C31 C48 1.458(3) .
C32 C33 1.397(4) .
C32 C50 1.445(4) .
C33 C34 1.429(5) .
C34 C35 1.390(4) .
C35 C36 1.434(5) .
C35 C51 1.459(4) .
C36 C37 1.398(4) .
C36 C53 1.449(4) .
C37 C38 1.436(4) .
C38 C39 1.395(4) .
C39 C40 1.440(4) .
C39 C54 1.448(4) .
C40 C41 1.457(3) .
C41 C42 1.380(3) .
C41 C55 1.540(4) .
C42 C43 1.507(3) .
C43 C44 1.401(3) .
C43 C56 1.415(3) .
C44 C45 1.400(3) .
C45 C46 1.405(3) .
C46 C57 1.416(3) .
C46 C47 1.513(3) .
C47 C48 1.377(4) .
C48 C49 1.524(4) .
C49 C50 1.534(4) .
C49 H49 0.9800 .
C50 C51 1.374(5) .
C51 C52 1.536(5) .
C52 C53 1.546(4) .
C52 H52 0.9800 .
C53 C54 1.377(4) .
C54 C55 1.542(4) .
C55 H55 0.9800 .
C56 C57 1.401(3) .
C56 C59 1.475(3) .
C57 C58 1.503(3) .
C58 H58A 0.9700 .
C58 H58B 0.9700 .
C60 C61 1.381(3) .
C60 C65 1.388(3) .
C61 C62 1.383(3) .
C61 H61 0.9300 .
C62 C63 1.393(3) .
C62 H62 0.9300 .
C63 C64 1.389(3) .
C63 C66 1.535(3) .
C64 C65 1.379(3) .
C64 H64 0.9300 .
C65 H65 0.9300 .
C66 C67 1.508(4) .
C66 C68 1.510(4) .
C66 C69 1.552(4) .
C67 H67A 0.9600 .
C67 H67B 0.9600 .
C67 H67C 0.9600 .
C68 H68A 0.9600 .
C68 H68B 0.9600 .
C68 H68C 0.9600 .
C69 H69A 0.9600 .
C69 H69B 0.9600 .
C69 H69C 0.9600 .
O5 C70A 1.380(12) .
O5 C70B 1.468(7) .
O5 H5 0.8200 .
C70A C71A 1.485(14) .
C70A H70A 0.9700 .
C70A H70B 0.9700 .
C71A H71A 0.9600 .
C71A H71B 0.9600 .
C71A H71C 0.9600 .
C70B C71B 1.529(7) .
C70B H70C 0.9700 .
C70B H70D 0.9700 .
C71B H71D 0.9600 .
C71B H71E 0.9600 .
C71B H71F 0.9600 .
S1A S1B 1.083(18) .
S1A C72B 1.536(2) .
S1A C72A 1.536(2) .
C72A S1B 1.47(2) 3_665
C72A S1B 1.47(2) .
C72A S1A 1.536(2) 3_665
S1B C72B 1.47(2) .
C72B S1B 1.47(2) 3_665
C72B S1A 1.536(2) 3_665
